data_1513604
loop_
_publ_author_name
'Aguil\'o, Joan'
'Franc\`as, Laia'
'Liu, Hai Jie'
'Bofill, Roger'
'Garc\'ia-Ant\'on, Jordi'
'Benet-Buchholz, Jordi'
'Llobet, Antoni'
'Escriche, Llu\'is'
'Sala, Xavier'

_publ_section_title
;
 Characterization and performance of electrostatically adsorbed Ru--Hbpp
 water oxidation catalysts
;
_journal_issue 1
_journal_name_full 'Catalysis Science &amp; Technology'
_journal_page_first 190
_journal_paper_doi 10.1039/c3cy00643c
_journal_volume 4
_journal_year 2014
_chemical_formula_sum 'C27 H22 Cl3 N6 O6 Ru'
_chemical_formula_weight 733.93
_chemical_name_systematic
; 
 ? 
;
_space_group_IT_number 61
_symmetry_cell_setting orthorhombic
_symmetry_space_group_name_Hall '-P 2ac 2ab'
_symmetry_space_group_name_H-M 'P b c a'
_atom_sites_solution_hydrogens geom
_atom_sites_solution_primary direct
_atom_sites_solution_secondary difmap
_audit_creation_method SHELXL-97
_cell_angle_alpha 90.00
_cell_angle_beta 90.00
_cell_angle_gamma 90.00
_cell_formula_units_Z 8
_cell_length_a 19.3405(8)
_cell_length_b 11.3692(3)
_cell_length_c 25.8709(8)
_cell_measurement_reflns_used 4687
_cell_measurement_temperature 100(2)
_cell_measurement_theta_max 30.43
_cell_measurement_theta_min 2.22
_cell_volume 5688.6(3)
_computing_cell_refinement 'Bruker APEX2 v2011.4-0'
_computing_data_collection 'Bruker APEX2 v2011.4-0'
_computing_data_reduction 'Bruker SAINT V7.60A'
_computing_molecular_graphics 'Bruker SHELXTL'
_computing_publication_material 'Bruker SHELXTL'
_computing_structure_refinement 'SHELXS-97 (Sheldrick, 2008)'
_computing_structure_solution Sir2011
_diffrn_ambient_temperature 100(2)
_diffrn_detector_area_resol_mean 512
_diffrn_detector_type '4K CCD area detector APEX II'
_diffrn_measured_fraction_theta_full 0.990
_diffrn_measured_fraction_theta_max 0.886
_diffrn_measurement_device_type 'Kappa 4-axis goniometer bruker-nonius'
_diffrn_measurement_method
;
 Fullsphere data collection, phi and omega scans
;
_diffrn_measurement_specimen_support 'magnetic support whith MicroMount'
_diffrn_radiation_monochromator 'Multilayer Montel 200 mirrors'
_diffrn_radiation_type MoK\a
_diffrn_radiation_wavelength 0.71073
_diffrn_reflns_av_R_equivalents 0.0552
_diffrn_reflns_av_sigmaI/netI 0.0755
_diffrn_reflns_limit_h_max 29
_diffrn_reflns_limit_h_min -18
_diffrn_reflns_limit_k_max 13
_diffrn_reflns_limit_k_min -17
_diffrn_reflns_limit_l_max 36
_diffrn_reflns_limit_l_min -21
_diffrn_reflns_number 26492
_diffrn_reflns_theta_full 25.00
_diffrn_reflns_theta_max 33.07
_diffrn_reflns_theta_min 1.89
_diffrn_source 'rotating anode X-ray tube'
_diffrn_source_current 70
_diffrn_source_power 50
_diffrn_source_size '3 mm x 0.3 mm fine focus'
_diffrn_source_type 'Bruker-Nonius FR 591'
_exptl_absorpt_coefficient_mu 0.887
_exptl_absorpt_correction_T_max 0.9165
_exptl_absorpt_correction_T_min 0.6653
_exptl_absorpt_correction_type empirical
_exptl_absorpt_process_details
; 
 SADABS Version 2008/1 Bruker-Nonius
 Blessing, Acta Cryst. (1995) A51 33-38
;
_exptl_crystal_colour red
_exptl_crystal_density_diffrn 1.714
_exptl_crystal_density_method 'not measured'
_exptl_crystal_description plate
_exptl_crystal_F_000 2952
_exptl_crystal_size_max 0.50
_exptl_crystal_size_mid 0.20
_exptl_crystal_size_min 0.10
_refine_diff_density_max 0.924
_refine_diff_density_min -0.593
_refine_diff_density_rms 0.127
_refine_ls_extinction_method none
_refine_ls_goodness_of_fit_ref 1.037
_refine_ls_hydrogen_treatment noref
_refine_ls_matrix_type full
_refine_ls_number_parameters 388
_refine_ls_number_reflns 9571
_refine_ls_number_restraints 0
_refine_ls_restrained_S_all 1.037
_refine_ls_R_factor_all 0.0752
_refine_ls_R_factor_gt 0.0433
_refine_ls_shift/su_max 0.002
_refine_ls_shift/su_mean 0.000
_refine_ls_structure_factor_coef Fsqd
_refine_ls_weighting_details 'calc w=1/[\s^2^(Fo^2^)+(0.0383P)^2^+0.0000P] where P=(Fo^2^+2Fc^2^)/3'
_refine_ls_weighting_scheme calc
_refine_ls_wR_factor_gt 0.0905
_refine_ls_wR_factor_ref 0.1038
_reflns_number_gt 6441
_reflns_number_total 9571
_reflns_threshold_expression >2sigma(I)
_cod_data_source_file c3cy00643c.txt
_cod_data_source_block mc
_cod_depositor_comments
;
The following automatic conversions were performed:
'_diffrn_measurement_specimen_suppport' tag replaced with
'_diffrn_measurement_specimen_support'.

Automatic conversion script
Id: cif_correct_tags 1440 2010-10-19 06:21:57Z saulius 

The following automatic conversions were performed:

'_symmetry_cell_setting' value 'Orthorhombic' changed to
'orthorhombic' according to
/usr/data/users/saulius/automatic-downloads/current/RSC/lib/dictionaries/cif_core.dic
dictionary named 'cif_core.dic' version 2.4.2 from 2011-04-26.

Automatic conversion script
Id: cif_fix_values 2281 2013-09-26 08:29:07Z andrius 
;
_cod_original_sg_symbol_H-M Pbca
_cod_database_code 1513604

loop_
_symmetry_equiv_pos_as_xyz
'x, y, z'
'-x+1/2, -y, z+1/2'
'-x, y+1/2, -z+1/2'
'x+1/2, -y+1/2, -z'
'-x, -y, -z'
'x-1/2, y, -z-1/2'
'x, -y-1/2, z-1/2'
'-x-1/2, y-1/2, z'

loop_
_atom_site_label
_atom_site_type_symbol
_atom_site_fract_x
_atom_site_fract_y
_atom_site_fract_z
_atom_site_U_iso_or_equiv
_atom_site_adp_type
_atom_site_occupancy
_atom_site_symmetry_multiplicity
_atom_site_calc_flag
_atom_site_refinement_flags
C1 C -0.16806(13) 0.5996(2) 1.06758(10) 0.0179(5) Uani 1 1 d .
H1 H -0.1820 0.6276 1.1006 0.021 Uiso 1 1 calc R
Cl1 Cl 0.00765(3) 0.50301(5) 1.13548(2) 0.01763(13) Uani 1 1 d .
N1 N -0.12770(11) 0.50365(16) 1.06500(8) 0.0149(4) Uani 1 1 d .
Ru1 Ru -0.094693(10) 0.395318(16) 1.124895(8) 0.01332(6) Uani 1 1 d .
C2 C -0.18991(14) 0.6590(2) 1.02407(11) 0.0207(5) Uani 1 1 d .
H2 H -0.2176 0.7276 1.0272 0.025 Uiso 1 1 calc R
Cl2 Cl -0.14686(3) 0.49643(5) 1.19531(2) 0.02076(14) Uani 1 1 d .
N2 N -0.05199(10) 0.31451(17) 1.06603(8) 0.0141(4) Uani 1 1 d .
C3 C -0.17103(14) 0.6176(2) 0.97570(11) 0.0217(6) Uani 1 1 d .
H3 H -0.1865 0.6564 0.9453 0.026 Uiso 1 1 calc R
Cl3 Cl -0.19301(3) 0.27857(5) 1.11199(3) 0.02086(14) Uani 1 1 d .
N3 N -0.04499(11) 0.25835(17) 1.16258(8) 0.0168(4) Uani 1 1 d .
C4 C -0.12906(14) 0.5181(2) 0.97217(10) 0.0206(5) Uani 1 1 d .
H4 H -0.1157 0.4880 0.9394 0.025 Uiso 1 1 calc R
N4 N 0.17637(11) 0.10300(17) 0.76575(9) 0.0188(5) Uani 1 1 d .
C5 C -0.10722(13) 0.4639(2) 1.01751(10) 0.0163(5) Uani 1 1 d .
C6 C -0.06142(12) 0.3589(2) 1.01817(10) 0.0148(5) Uani 1 1 d .
C7 C -0.02876(13) 0.3086(2) 0.97635(10) 0.0162(5) Uani 1 1 d .
H7 H -0.0348 0.3410 0.9428 0.019 Uiso 1 1 calc R
C8 C 0.01356(12) 0.2092(2) 0.98332(10) 0.0151(5) Uani 1 1 d .
C9 C 0.02025(13) 0.1633(2) 1.03354(10) 0.0159(5) Uani 1 1 d .
H9 H 0.0473 0.0948 1.0394 0.019 Uiso 1 1 calc R
C10 C -0.01270(12) 0.2181(2) 1.07448(10) 0.0151(5) Uani 1 1 d .
C11 C -0.00864(13) 0.1866(2) 1.12996(10) 0.0162(5) Uani 1 1 d .
C12 C 0.03010(14) 0.0930(2) 1.14891(11) 0.0204(6) Uani 1 1 d .
H12 H 0.0545 0.0428 1.1259 0.024 Uiso 1 1 calc R
C13 C 0.03267(15) 0.0741(2) 1.20180(11) 0.0232(6) Uani 1 1 d .
H13 H 0.0593 0.0110 1.2154 0.028 Uiso 1 1 calc R
C14 C -0.00362(14) 0.1473(2) 1.23467(11) 0.0226(6) Uani 1 1 d .
H14 H -0.0022 0.1353 1.2710 0.027 Uiso 1 1 calc R
C15 C -0.04210(14) 0.2382(2) 1.21393(10) 0.0198(6) Uani 1 1 d .
H15 H -0.0673 0.2881 1.2366 0.024 Uiso 1 1 calc R
C16 C 0.05155(13) 0.1583(2) 0.93860(10) 0.0157(5) Uani 1 1 d .
C17 C 0.03899(14) 0.1966(2) 0.88868(11) 0.0226(6) Uani 1 1 d .
H17 H 0.0037 0.2532 0.8829 0.027 Uiso 1 1 calc R
C18 C 0.07663(15) 0.1546(2) 0.84694(11) 0.0239(6) Uani 1 1 d .
H18 H 0.0671 0.1831 0.8132 0.029 Uiso 1 1 calc R
C19 C 0.12814(14) 0.0712(2) 0.85422(11) 0.0193(5) Uani 1 1 d .
C20 C 0.14072(15) 0.0313(2) 0.90381(11) 0.0241(6) Uani 1 1 d .
H20 H 0.1758 -0.0257 0.9093 0.029 Uiso 1 1 calc R
C21 C 0.10306(14) 0.0731(2) 0.94587(11) 0.0223(6) Uani 1 1 d .
H21 H 0.1123 0.0437 0.9796 0.027 Uiso 1 1 calc R
C22 C 0.16839(15) 0.0193(2) 0.80971(11) 0.0239(6) Uani 1 1 d .
H22A H 0.2148 -0.0043 0.8221 0.029 Uiso 1 1 calc R
H22B H 0.1444 -0.0523 0.7973 0.029 Uiso 1 1 calc R
C23 C 0.21806(15) 0.1968(2) 0.77196(11) 0.0260(6) Uani 1 1 d .
H23 H 0.2411 0.2086 0.8040 0.031 Uiso 1 1 calc R
C24 C 0.22742(16) 0.2752(2) 0.73245(12) 0.0292(7) Uani 1 1 d .
H24 H 0.2567 0.3414 0.7372 0.035 Uiso 1 1 calc R
C25 C 0.19461(15) 0.2582(3) 0.68605(12) 0.0291(7) Uani 1 1 d .
H25 H 0.2017 0.3112 0.6582 0.035 Uiso 1 1 calc R
C26 C 0.15118(16) 0.1627(3) 0.68062(12) 0.0307(7) Uani 1 1 d .
H26 H 0.1277 0.1498 0.6489 0.037 Uiso 1 1 calc R
C27 C 0.14204(15) 0.0869(2) 0.72094(11) 0.0261(6) Uani 1 1 d .
H27 H 0.1113 0.0222 0.7174 0.031 Uiso 1 1 calc R
O1A O 0.11217(14) 0.8431(2) 1.17103(9) 0.0470(6) Uani 1 1 d .
N1A N 0.13292(13) 0.7491(2) 1.15436(11) 0.0330(6) Uani 1 1 d .
O2A O 0.13671(13) 0.65854(19) 1.17864(10) 0.0464(6) Uani 1 1 d .
O3A O 0.15349(12) 0.74532(17) 1.10454(9) 0.0360(5) Uani 1 1 d .
O1B O 0.18060(13) 1.11800(17) 1.06806(9) 0.0399(6) Uani 1 1 d .
N1B N 0.18720(13) 1.0161(2) 1.08276(10) 0.0289(6) Uani 1 1 d .
O2B O 0.22960(12) 0.98320(19) 1.11498(9) 0.0392(6) Uani 1 1 d .
O3B O 0.14447(12) 0.93824(18) 1.06254(8) 0.0349(5) Uani 1 1 d .
H13B H 0.1549 0.8815 1.0786 0.052 Uiso 1 1 d R

loop_
_atom_site_aniso_label
_atom_site_aniso_U_11
_atom_site_aniso_U_22
_atom_site_aniso_U_33
_atom_site_aniso_U_23
_atom_site_aniso_U_13
_atom_site_aniso_U_12
C1 0.0184(12) 0.0185(12) 0.0167(14) -0.0045(10) -0.0007(10) -0.0001(9)
Cl1 0.0181(3) 0.0190(3) 0.0158(3) 0.0007(2) -0.0014(2) -0.0021(2)
N1 0.0158(10) 0.0156(10) 0.0133(11) -0.0017(8) 0.0012(8) 0.0024(8)
Ru1 0.01455(9) 0.01522(10) 0.01020(11) -0.00104(8) 0.00022(7) 0.00054(7)
C2 0.0232(13) 0.0174(12) 0.0214(15) -0.0015(11) 0.0010(11) 0.0041(10)
Cl2 0.0215(3) 0.0256(3) 0.0152(3) -0.0061(3) 0.0009(2) 0.0019(2)
N2 0.0166(10) 0.0149(9) 0.0107(11) -0.0003(8) -0.0004(8) 0.0012(7)
C3 0.0260(14) 0.0220(13) 0.0170(15) 0.0037(11) 0.0010(11) 0.0061(10)
Cl3 0.0182(3) 0.0251(3) 0.0194(3) -0.0051(3) 0.0007(2) -0.0044(2)
N3 0.0184(11) 0.0187(10) 0.0131(12) 0.0013(9) 0.0001(8) -0.0005(8)
C4 0.0241(13) 0.0233(13) 0.0143(14) -0.0001(11) 0.0013(10) 0.0064(10)
N4 0.0191(11) 0.0208(11) 0.0163(12) -0.0031(9) 0.0025(9) 0.0009(8)
C5 0.0197(12) 0.0169(11) 0.0125(13) -0.0023(10) -0.0002(9) 0.0018(9)
C6 0.0165(12) 0.0146(11) 0.0133(13) 0.0010(10) -0.0001(9) 0.0004(9)
C7 0.0205(12) 0.0180(12) 0.0100(13) 0.0001(10) 0.0008(9) 0.0018(9)
C8 0.0161(11) 0.0155(11) 0.0137(13) -0.0026(10) -0.0007(9) -0.0013(9)
C9 0.0177(12) 0.0129(11) 0.0172(14) 0.0001(10) 0.0000(9) 0.0002(9)
C10 0.0165(11) 0.0143(11) 0.0144(13) 0.0013(10) 0.0001(9) -0.0019(9)
C11 0.0160(11) 0.0183(12) 0.0142(13) -0.0016(10) -0.0008(9) -0.0004(9)
C12 0.0254(14) 0.0176(12) 0.0182(15) -0.0007(11) -0.0006(11) 0.0034(10)
C13 0.0267(15) 0.0213(13) 0.0216(16) 0.0068(11) -0.0031(11) 0.0006(10)
C14 0.0308(15) 0.0242(13) 0.0129(14) 0.0038(11) -0.0016(11) -0.0040(11)
C15 0.0286(15) 0.0182(12) 0.0127(14) 0.0002(10) 0.0009(11) -0.0018(10)
C16 0.0185(12) 0.0124(11) 0.0162(14) -0.0018(10) 0.0024(10) 0.0000(9)
C17 0.0251(14) 0.0235(13) 0.0191(15) -0.0001(11) -0.0005(11) 0.0096(10)
C18 0.0310(15) 0.0280(14) 0.0126(14) 0.0026(12) 0.0024(11) 0.0103(11)
C19 0.0199(13) 0.0176(12) 0.0203(15) -0.0029(11) 0.0036(10) 0.0006(9)
C20 0.0261(15) 0.0226(13) 0.0236(16) 0.0003(12) 0.0004(11) 0.0076(11)
C21 0.0263(14) 0.0223(13) 0.0184(15) 0.0031(11) 0.0018(11) 0.0072(10)
C22 0.0275(15) 0.0218(13) 0.0223(16) 0.0017(12) 0.0064(11) 0.0059(10)
C23 0.0243(14) 0.0333(15) 0.0203(15) -0.0037(13) -0.0042(11) -0.0039(11)
C24 0.0339(17) 0.0266(14) 0.0270(17) -0.0046(13) 0.0040(13) -0.0078(12)
C25 0.0271(15) 0.0344(15) 0.0258(17) 0.0065(13) 0.0044(12) 0.0054(12)
C26 0.0276(16) 0.0473(18) 0.0173(16) -0.0063(14) -0.0023(12) -0.0010(13)
C27 0.0263(15) 0.0297(15) 0.0224(16) -0.0092(13) 0.0015(12) -0.0058(11)
O1A 0.0616(18) 0.0417(14) 0.0377(16) 0.0003(12) 0.0063(12) 0.0162(12)
N1A 0.0252(13) 0.0287(14) 0.0452(19) 0.0009(13) -0.0095(12) -0.0005(10)
O2A 0.0405(15) 0.0386(13) 0.0601(18) 0.0193(12) -0.0069(12) -0.0131(11)
O3A 0.0453(15) 0.0326(11) 0.0302(13) -0.0070(10) -0.0022(11) 0.0039(10)
O1B 0.0492(15) 0.0295(11) 0.0410(15) 0.0070(10) -0.0095(11) 0.0021(10)
N1B 0.0302(14) 0.0319(13) 0.0247(15) -0.0016(11) -0.0034(11) 0.0035(10)
O2B 0.0337(13) 0.0424(13) 0.0414(15) 0.0031(11) -0.0146(10) 0.0081(10)
O3B 0.0440(14) 0.0321(11) 0.0286(13) 0.0030(10) -0.0121(10) 0.0021(10)

loop_
_atom_type_symbol
_atom_type_description
_atom_type_scat_dispersion_real
_atom_type_scat_dispersion_imag
_atom_type_scat_source
C C 0.0033 0.0016 'International Tables Vol C Tables 4.2.6.8 and 6.1.1.4'
H H 0.0000 0.0000 'International Tables Vol C Tables 4.2.6.8 and 6.1.1.4'
N N 0.0061 0.0033 'International Tables Vol C Tables 4.2.6.8 and 6.1.1.4'
O O 0.0106 0.0060 'International Tables Vol C Tables 4.2.6.8 and 6.1.1.4'
Cl Cl 0.1484 0.1585 'International Tables Vol C Tables 4.2.6.8 and 6.1.1.4'
Ru Ru -1.2594 0.8363 'International Tables Vol C Tables 4.2.6.8 and 6.1.1.4'

loop_
_geom_angle_atom_site_label_1
_geom_angle_atom_site_label_2
_geom_angle_atom_site_label_3
_geom_angle
N1 C1 C2 122.4(2)
C1 N1 C5 118.8(2)
C1 N1 Ru1 128.48(18)
C5 N1 Ru1 112.64(15)
N2 Ru1 N3 79.51(8)
N2 Ru1 N1 80.10(8)
N3 Ru1 N1 159.61(8)
N2 Ru1 Cl3 88.04(6)
N3 Ru1 Cl3 91.02(6)
N1 Ru1 Cl3 88.86(6)
N2 Ru1 Cl1 88.84(6)
N3 Ru1 Cl1 86.90(6)
N1 Ru1 Cl1 92.12(6)
Cl3 Ru1 Cl1 176.52(2)
N2 Ru1 Cl2 178.94(6)
N3 Ru1 Cl2 101.51(6)
N1 Ru1 Cl2 98.87(6)
Cl3 Ru1 Cl2 92.22(2)
Cl1 Ru1 Cl2 90.93(2)
C1 C2 C3 119.3(2)
C6 N2 C10 121.8(2)
C6 N2 Ru1 118.72(16)
C10 N2 Ru1 119.42(17)
C2 C3 C4 119.2(3)
C15 N3 C11 119.0(2)
C15 N3 Ru1 127.57(17)
C11 N3 Ru1 113.33(16)
C5 C4 C3 118.7(2)
C23 N4 C27 120.3(2)
C23 N4 C22 118.4(2)
C27 N4 C22 121.2(2)
N1 C5 C4 121.6(2)
N1 C5 C6 115.3(2)
C4 C5 C6 123.1(2)
N2 C6 C7 120.3(2)
N2 C6 C5 113.0(2)
C7 C6 C5 126.7(2)
C6 C7 C8 120.0(2)
C9 C8 C7 118.0(2)
C9 C8 C16 121.9(2)
C7 C8 C16 120.0(2)
C10 C9 C8 119.8(2)
N2 C10 C9 120.0(2)
N2 C10 C11 112.5(2)
C9 C10 C11 127.5(2)
N3 C11 C12 121.0(2)
N3 C11 C10 115.2(2)
C12 C11 C10 123.7(2)
C13 C12 C11 119.1(2)
C14 C13 C12 119.7(2)
C13 C14 C15 119.0(3)
N3 C15 C14 122.1(2)
C17 C16 C21 117.9(2)
C17 C16 C8 121.1(2)
C21 C16 C8 121.0(2)
C16 C17 C18 121.7(2)
C17 C18 C19 120.4(3)
C20 C19 C18 118.4(2)
C20 C19 C22 119.3(2)
C18 C19 C22 122.2(3)
C19 C20 C21 121.5(2)
C20 C21 C16 120.1(3)
N4 C22 C19 112.7(2)
N4 C23 C24 120.4(3)
C23 C24 C25 120.1(3)
C24 C25 C26 118.8(3)
C27 C26 C25 119.9(3)
N4 C27 C26 120.5(3)
O2A N1A O1A 125.6(3)
O2A N1A O3A 116.8(3)
O1A N1A O3A 117.6(2)
O1B N1B O2B 124.6(3)
O1B N1B O3B 116.5(2)
O2B N1B O3B 118.9(2)

loop_
_geom_bond_atom_site_label_1
_geom_bond_atom_site_label_2
_geom_bond_distance
C1 N1 1.343(3)
C1 C2 1.379(4)
Cl1 Ru1 2.3435(6)
N1 C5 1.368(3)
N1 Ru1 2.080(2)
Ru1 N2 1.961(2)
Ru1 N3 2.073(2)
Ru1 Cl3 2.3429(6)
Ru1 Cl2 2.3787(6)
C2 C3 1.386(4)
N2 C6 1.349(3)
N2 C10 1.352(3)
C3 C4 1.395(3)
N3 C15 1.349(3)
N3 C11 1.368(3)
C4 C5 1.391(4)
N4 C23 1.346(3)
N4 C27 1.348(4)
N4 C22 1.491(3)
C5 C6 1.487(3)
C6 C7 1.377(3)
C7 C8 1.407(3)
C8 C9 1.406(3)
C8 C16 1.487(3)
C9 C10 1.385(3)
C10 C11 1.481(3)
C11 C12 1.391(3)
C12 C13 1.386(4)
C13 C14 1.381(4)
C14 C15 1.382(4)
C16 C17 1.384(4)
C16 C21 1.403(3)
C17 C18 1.387(4)
C18 C19 1.389(4)
C19 C20 1.382(4)
C19 C22 1.510(4)
C20 C21 1.393(4)
C23 C24 1.368(4)
C24 C25 1.371(4)
C25 C26 1.379(4)
C26 C27 1.365(4)
O1A N1A 1.220(3)
N1A O2A 1.209(3)
N1A O3A 1.350(4)
O1B N1B 1.226(3)
N1B O2B 1.227(3)
N1B O3B 1.319(3)

loop_
_geom_torsion_atom_site_label_1
_geom_torsion_atom_site_label_2
_geom_torsion_atom_site_label_3
_geom_torsion_atom_site_label_4
_geom_torsion
C2 C1 N1 C5 0.4(4)
C2 C1 N1 Ru1 -175.46(18)
C1 N1 Ru1 N2 178.8(2)
C5 N1 Ru1 N2 2.70(17)
C1 N1 Ru1 N3 -179.5(2)
C5 N1 Ru1 N3 4.4(3)
C1 N1 Ru1 Cl3 90.6(2)
C5 N1 Ru1 Cl3 -85.51(16)
C1 N1 Ru1 Cl1 -92.8(2)
C5 N1 Ru1 Cl1 91.15(16)
C1 N1 Ru1 Cl2 -1.5(2)
C5 N1 Ru1 Cl2 -177.57(16)
N1 C1 C2 C3 1.4(4)
N3 Ru1 N2 C6 -179.39(19)
N1 Ru1 N2 C6 0.02(18)
Cl3 Ru1 N2 C6 89.21(17)
Cl1 Ru1 N2 C6 -92.34(17)
Cl2 Ru1 N2 C6 -15(4)
N3 Ru1 N2 C10 -1.01(18)
N1 Ru1 N2 C10 178.40(19)
Cl3 Ru1 N2 C10 -92.41(18)
Cl1 Ru1 N2 C10 86.04(18)
Cl2 Ru1 N2 C10 164(3)
C1 C2 C3 C4 -1.4(4)
N2 Ru1 N3 C15 177.3(2)
N1 Ru1 N3 C15 175.7(2)
Cl3 Ru1 N3 C15 -94.8(2)
Cl1 Ru1 N3 C15 87.9(2)
Cl2 Ru1 N3 C15 -2.4(2)
N2 Ru1 N3 C11 1.22(17)
N1 Ru1 N3 C11 -0.4(3)
Cl3 Ru1 N3 C11 89.04(17)
Cl1 Ru1 N3 C11 -88.18(17)
Cl2 Ru1 N3 C11 -178.49(16)
C2 C3 C4 C5 -0.3(4)
C1 N1 C5 C4 -2.2(4)
Ru1 N1 C5 C4 174.3(2)
C1 N1 C5 C6 178.7(2)
Ru1 N1 C5 C6 -4.8(3)
C3 C4 C5 N1 2.1(4)
C3 C4 C5 C6 -178.9(2)
C10 N2 C6 C7 -2.3(4)
Ru1 N2 C6 C7 176.03(18)
C10 N2 C6 C5 179.1(2)
Ru1 N2 C6 C5 -2.5(3)
N1 C5 C6 N2 4.8(3)
C4 C5 C6 N2 -174.2(2)
N1 C5 C6 C7 -173.6(2)
C4 C5 C6 C7 7.3(4)
N2 C6 C7 C8 1.2(4)
C5 C6 C7 C8 179.6(2)
C6 C7 C8 C9 0.8(4)
C6 C7 C8 C16 -177.0(2)
C7 C8 C9 C10 -1.9(3)
C16 C8 C9 C10 175.9(2)
C6 N2 C10 C9 1.2(4)
Ru1 N2 C10 C9 -177.13(17)
C6 N2 C10 C11 178.9(2)
Ru1 N2 C10 C11 0.6(3)
C8 C9 C10 N2 1.0(4)
C8 C9 C10 C11 -176.4(2)
C15 N3 C11 C12 0.9(4)
Ru1 N3 C11 C12 177.42(19)
C15 N3 C11 C10 -177.8(2)
Ru1 N3 C11 C10 -1.3(3)
N2 C10 C11 N3 0.5(3)
C9 C10 C11 N3 178.0(2)
N2 C10 C11 C12 -178.2(2)
C9 C10 C11 C12 -0.6(4)
N3 C11 C12 C13 -1.2(4)
C10 C11 C12 C13 177.3(2)
C11 C12 C13 C14 0.7(4)
C12 C13 C14 C15 0.2(4)
C11 N3 C15 C14 -0.1(4)
Ru1 N3 C15 C14 -176.01(19)
C13 C14 C15 N3 -0.5(4)
C9 C8 C16 C17 173.3(2)
C7 C8 C16 C17 -8.9(4)
C9 C8 C16 C21 -9.1(4)
C7 C8 C16 C21 168.7(2)
C21 C16 C17 C18 -1.3(4)
C8 C16 C17 C18 176.4(2)
C16 C17 C18 C19 0.6(4)
C17 C18 C19 C20 0.1(4)
C17 C18 C19 C22 177.5(3)
C18 C19 C20 C21 0.0(4)
C22 C19 C20 C21 -177.4(3)
C19 C20 C21 C16 -0.7(4)
C17 C16 C21 C20 1.3(4)
C8 C16 C21 C20 -176.4(2)
C23 N4 C22 C19 70.2(3)
C27 N4 C22 C19 -108.8(3)
C20 C19 C22 N4 -152.0(2)
C18 C19 C22 N4 30.7(4)
C27 N4 C23 C24 -1.6(4)
C22 N4 C23 C24 179.3(2)
N4 C23 C24 C25 -0.4(4)
C23 C24 C25 C26 1.5(4)
C24 C25 C26 C27 -0.5(4)
C23 N4 C27 C26 2.6(4)
C22 N4 C27 C26 -178.4(2)
C25 C26 C27 N4 -1.5(4)
